data_7214427
loop_
_publ_author_name
'Maloney, Andrew G. P.'
'Wood, Peter A.'
'Parsons, Simon'

_publ_section_title
;
 Competition between hydrogen bonding and dispersion interactions in the
 crystal structures of the primary amines
;
_journal_issue 19
_journal_name_full CrystEngComm
_journal_page_first 3867
_journal_paper_doi 10.1039/c3ce42639d
_journal_volume 16
_journal_year 2014
_chemical_absolute_configuration unk
_chemical_compound_source Aldrich
_chemical_formula_moiety 'C10 H23 N1'
_chemical_formula_sum 'C10 H23 N'
_chemical_formula_weight 157.30
_chemical_melting_point 284
_chemical_name_systematic decylamine
_space_group_IT_number 29
_symmetry_cell_setting orthorhombic
_symmetry_space_group_name_Hall 'P 2c -2ac'
_symmetry_space_group_name_H-M 'P c a 21'
_atom_sites_solution_hydrogens difmap
_atom_sites_solution_primary direct
_audit_creation_date 11-02-18
_audit_creation_method CRYSTALS_ver_14.11
_cell_angle_alpha 90
_cell_angle_beta 90
_cell_angle_gamma 90
_cell_formula_units_Z 4
_cell_length_a 7.0660(4)
_cell_length_b 26.8352(15)
_cell_length_c 5.5730(3)
_cell_measurement_reflns_used 3950
_cell_measurement_temperature 150
_cell_measurement_theta_max 27
_cell_measurement_theta_min 3
_cell_volume 1056.74(10)
_computing_cell_refinement 'Apex2 (Bruker AXS, 2006)'
_computing_data_collection 'Apex2 (Bruker AXS, 2006)'
_computing_data_reduction 'Apex2 (Bruker AXS, 2006)'
_computing_molecular_graphics 'CAMERON (Watkin et al., 1996)'
_computing_publication_material 'CRYSTALS (Betteridge et al., 2003)'
_computing_structure_refinement 'CRYSTALS (Betteridge et al., 2003)'
_computing_structure_solution 'SIR92 (Altomare et al., 1994)'
_diffrn_ambient_temperature 150
_diffrn_measured_fraction_theta_full 0.995
_diffrn_measured_fraction_theta_max 0.990
_diffrn_measurement_device Area
_diffrn_measurement_device_type 'Bruker Kappa Apex2'
_diffrn_measurement_method '\f & \w scans'
_diffrn_radiation_monochromator graphite
_diffrn_radiation_type 'Mo K\a'
_diffrn_radiation_wavelength 0.71073
_diffrn_reflns_av_R_equivalents 0.048
_diffrn_reflns_limit_h_max 9
_diffrn_reflns_limit_h_min -7
_diffrn_reflns_limit_k_max 34
_diffrn_reflns_limit_k_min -31
_diffrn_reflns_limit_l_max 6
_diffrn_reflns_limit_l_min -7
_diffrn_reflns_number 9645
_diffrn_reflns_theta_full 26.033
_diffrn_reflns_theta_max 27.118
_diffrn_reflns_theta_min 1.518
_diffrn_standards_number 0
_exptl_absorpt_coefficient_mu 0.056
_exptl_absorpt_correction_T_max 0.99
_exptl_absorpt_correction_T_min 0.81
_exptl_absorpt_correction_type multi-scan
_exptl_absorpt_process_details 'SADABS (Siemens, 1996)'
_exptl_crystal_colour colourless
_exptl_crystal_density_diffrn 0.989
_exptl_crystal_density_method 'not measured'
_exptl_crystal_description cylinder
_exptl_crystal_F_000 360
_exptl_crystal_size_max 2.000
_exptl_crystal_size_mid 0.250
_exptl_crystal_size_min 0.250
_refine_diff_density_max 0.30
_refine_diff_density_min -0.16
_refine_ls_extinction_method None
_refine_ls_goodness_of_fit_ref 0.9762
_refine_ls_hydrogen_treatment 'restrained refall'
_refine_ls_matrix_type full
_refine_ls_number_parameters 192
_refine_ls_number_reflns 1281
_refine_ls_number_restraints 100
_refine_ls_R_factor_all 0.0592
_refine_ls_R_factor_gt 0.0536
_refine_ls_shift/su_max 0.0002583
_refine_ls_shift/su_mean 0.0000195
_refine_ls_structure_factor_coef Fsqd
_refine_ls_weighting_details
;
 Method, part 1, Chebychev polynomial, (Watkin, 1994, Prince, 1982) 
 [weight] = 1.0/[A~0~*T~0~(x)+A~1~*T~1~(x) ... +A~n-1~]*T~n-1~(x)] 
 where A~i~ are the Chebychev coefficients listed below and x= Fcalc/Fmax 
 Method = Robust Weighting (Prince, 1982) 
 W = [weight] * [1-(deltaF/6*sigmaF)^2^]^2^ 
 A~i~ are: 
 2.90 4.25 1.98 0.539 -0.465E-01 
;
_refine_ls_weighting_scheme calc
_refine_ls_wR_factor_all 0.1229
_refine_ls_wR_factor_gt 0.1187
_refine_ls_wR_factor_ref 0.1229
_reflns_limit_h_max 9
_reflns_limit_h_min 0
_reflns_limit_k_max 34
_reflns_limit_k_min 0
_reflns_limit_l_max 7
_reflns_limit_l_min 0
_reflns_number_gt 1182
_reflns_number_total 1286
_reflns_threshold_expression I>2.0\s(I)
_oxford_diffrn_Wilson_B_factor 0.00
_oxford_diffrn_Wilson_scale 0.00
_oxford_refine_ls_r_factor_ref 0.0592
_oxford_refine_ls_scale 0.1792(3)
_oxford_reflns_number_all 1281
_oxford_reflns_threshold_expression_ref I>-10.0\s(I)
_oxford_structure_analysis_title 'Decylamine in Pca2(1)'
_cod_data_source_file c3ce42639d11.cif
_cod_data_source_block decylamine
_cod_depositor_comments
;
The following automatic conversions were performed:

'_symmetry_cell_setting' value 'Orthorhombic' changed to
'orthorhombic' according to
/usr/data/users/saulius/crontab/automatic-downloads/rss-feeds/RSC/lib/dictionaries/cif_core.dic
dictionary named 'cif_core.dic' version 2.4.2 from
2011-04-26.

'_atom_sites_solution_primary' value 'Direct' changed to
'direct' according to
/usr/data/users/saulius/crontab/automatic-downloads/rss-feeds/RSC/lib/dictionaries/cif_core.dic
dictionary named 'cif_core.dic' version 2.4.2 from 2011-04-26.

Automatic conversion script
Id: cif_fix_values 2281 2013-09-26 08:29:07Z andrius 
;
_cod_original_sg_symbol_H-M 'P c a 21 '
_cod_original_formula_sum 'C10 H23 N1'
_cod_database_code 7214427

loop_
_symmetry_equiv_pos_as_xyz
x,y,z
-x+1/2,y,z+1/2
x+1/2,-y,z
-x,-y,z+1/2

loop_
_atom_site_label
_atom_site_type_symbol
_atom_site_fract_x
_atom_site_fract_y
_atom_site_fract_z
_atom_site_U_iso_or_equiv
_atom_site_occupancy
_atom_site_adp_type
_atom_site_refinement_flags_posn
N1 N 0.5539(3) 0.47623(6) 1.1810(5) 0.0290 1.0000 Uani D
C2 C 0.4689(3) 0.42661(6) 1.1656(5) 0.0250 1.0000 Uani D
H22 H 0.484(3) 0.4098(7) 1.317(3) 0.0283(19) 1.0000 Uiso D
H21 H 0.334(2) 0.4310(6) 1.140(4) 0.0274(19) 1.0000 Uiso D
C3 C 0.5472(3) 0.39322(7) 0.9670(4) 0.0214 1.0000 Uani D
H32 H 0.682(2) 0.3899(6) 0.989(4) 0.0251(19) 1.0000 Uiso D
H31 H 0.524(2) 0.4094(6) 0.812(3) 0.0250(19) 1.0000 Uiso D
C4 C 0.4591(3) 0.34132(7) 0.9619(5) 0.0221 1.0000 Uani D
H41 H 0.323(2) 0.3438(6) 0.943(3) 0.0249(19) 1.0000 Uiso D
H42 H 0.480(2) 0.3251(6) 1.116(3) 0.0259(19) 1.0000 Uiso D
C5 C 0.5414(3) 0.30825(7) 0.7644(5) 0.0224 1.0000 Uani D
H51 H 0.519(3) 0.3241(6) 0.614(3) 0.0247(19) 1.0000 Uiso D
H52 H 0.676(2) 0.3058(6) 0.790(3) 0.0254(19) 1.0000 Uiso D
C6 C 0.4580(3) 0.25592(7) 0.7586(5) 0.0230 1.0000 Uani D
H61 H 0.322(2) 0.2583(6) 0.738(4) 0.0268(19) 1.0000 Uiso D
H62 H 0.483(3) 0.2396(6) 0.914(3) 0.0256(19) 1.0000 Uiso D
C7 C 0.5415(3) 0.22307(7) 0.5627(5) 0.0222 1.0000 Uani D
H71 H 0.512(3) 0.2390(6) 0.412(3) 0.0249(19) 1.0000 Uiso D
H72 H 0.677(2) 0.2211(6) 0.583(3) 0.0259(19) 1.0000 Uiso D
C8 C 0.4579(3) 0.17069(7) 0.5571(5) 0.0234 1.0000 Uani D
H81 H 0.320(2) 0.1725(6) 0.539(3) 0.0290(19) 1.0000 Uiso D
H82 H 0.483(3) 0.1545(6) 0.707(3) 0.0278(19) 1.0000 Uiso D
C9 C 0.5409(3) 0.13768(7) 0.3616(5) 0.0239 1.0000 Uani D
H91 H 0.516(3) 0.1531(6) 0.203(3) 0.0283(19) 1.0000 Uiso D
H92 H 0.678(2) 0.1356(6) 0.385(4) 0.0293(19) 1.0000 Uiso D
C10 C 0.4547(3) 0.08541(7) 0.3567(5) 0.0291 1.0000 Uani D
H101 H 0.319(2) 0.0877(7) 0.334(4) 0.0371(19) 1.0000 Uiso D
H102 H 0.479(3) 0.0697(7) 0.511(3) 0.0350(19) 1.0000 Uiso D
C11 C 0.5391(3) 0.05230(8) 0.1622(6) 0.0355 1.0000 Uani D
H112 H 0.672(2) 0.0489(8) 0.185(4) 0.0545(19) 1.0000 Uiso D
H113 H 0.487(3) 0.0194(6) 0.166(5) 0.0537(19) 1.0000 Uiso D
H111 H 0.514(3) 0.0664(9) 0.001(3) 0.0536(19) 1.0000 Uiso D
H11 H 0.542(4) 0.4930(7) 1.050(3) 0.0331(19) 1.0000 Uiso D
H12 H 0.673(2) 0.4752(7) 1.200(6) 0.0338(19) 1.0000 Uiso D

loop_
_atom_site_aniso_label
_atom_site_aniso_U_11
_atom_site_aniso_U_22
_atom_site_aniso_U_33
_atom_site_aniso_U_23
_atom_site_aniso_U_13
_atom_site_aniso_U_12
N1 0.0389(9) 0.0215(7) 0.0266(10) -0.0024(9) -0.0018(13) -0.0004(7)
C2 0.0297(11) 0.0242(8) 0.0211(11) -0.0030(10) 0.0056(13) 0.0006(8)
C3 0.0254(11) 0.0211(8) 0.0179(10) -0.0020(8) 0.0037(11) -0.0003(8)
C4 0.0218(10) 0.0229(9) 0.0217(10) -0.0014(9) 0.0015(12) 0.0002(8)
C5 0.0229(10) 0.0229(9) 0.0215(10) -0.0019(8) 0.0023(11) 0.0007(8)
C6 0.0226(11) 0.0237(9) 0.0226(10) -0.0006(8) 0.0018(10) 0.0012(9)
C7 0.0241(10) 0.0220(8) 0.0205(10) -0.0006(9) 0.0029(11) 0.0003(9)
C8 0.0239(11) 0.0235(9) 0.0228(11) -0.0014(9) 0.0004(11) 0.0006(8)
C9 0.0251(11) 0.0241(8) 0.0225(11) -0.0026(10) -0.0023(11) 0.0007(8)
C10 0.0340(12) 0.0241(8) 0.0291(14) -0.0007(11) 0.0008(12) -0.0004(9)
C11 0.0461(13) 0.0284(9) 0.0319(13) -0.0091(11) 0.0027(17) 0.0005(9)

loop_
_atom_type_symbol
_atom_type_scat_dispersion_real
_atom_type_scat_dispersion_imag
_atom_type_scat_Cromer_Mann_a1
_atom_type_scat_Cromer_Mann_b1
_atom_type_scat_Cromer_Mann_a2
_atom_type_scat_Cromer_Mann_b2
_atom_type_scat_Cromer_Mann_a3
_atom_type_scat_Cromer_Mann_b3
_atom_type_scat_Cromer_Mann_a4
_atom_type_scat_Cromer_Mann_b4
_atom_type_scat_Cromer_Mann_c
_atom_type_scat_source
C 0.0033 0.0016 2.3100 20.8439 1.0200 10.2075 1.5886 0.5687 0.8650 51.6512 0.2156 'International Tables Vol C 4.2.6.8 and 6.1.1.4'
H 0.0000 0.0000 0.4930 10.5109 0.3229 26.1257 0.1402 3.1424 0.0408 57.7998 0.0030 'International Tables Vol C 4.2.6.8 and 6.1.1.4'
N 0.0061 0.0033 12.2126 0.0057 3.1322 9.8933 2.0125 28.9975 1.1663 0.5826 -11.5290 'International Tables Vol C 4.2.6.8 and 6.1.1.4'

loop_
_geom_angle_atom_site_label_1
_geom_angle_atom_site_label_2
_geom_angle_atom_site_label_3
_geom_angle
_geom_angle_publ_flag
C2 N1 H12 112.6(12) no
C2 N1 H11 112.6(14) no
H12 N1 H11 103(3) no
N1 C2 H22 109.1(11) no
N1 C2 H21 107.5(9) no
H22 C2 H21 107.2(13) no
N1 C2 C3 115.34(19) yes
H22 C2 C3 108.7(11) no
H21 C2 C3 108.7(12) no
C2 C3 H32 108.6(11) no
C2 C3 H31 108.5(11) no
H32 C3 H31 108.7(13) no
C2 C3 C4 113.67(17) yes
H32 C3 C4 108.8(10) no
H31 C3 C4 108.5(10) no
C3 C4 H41 110.1(10) no
C3 C4 C5 112.86(17) yes
H41 C4 C5 109.8(11) no
C3 C4 H42 109.3(11) no
H41 C4 H42 106.0(13) no
C5 C4 H42 108.6(11) no
C4 C5 H51 108.2(11) no
C4 C5 H52 107.8(11) no
H51 C5 H52 108.9(14) no
C4 C5 C6 113.79(16) yes
H51 C5 C6 109.2(11) no
H52 C5 C6 108.8(10) no
C5 C6 H61 109.0(10) no
C5 C6 H62 108.9(11) no
H61 C6 H62 108.0(14) no
C5 C6 C7 113.51(16) yes
H61 C6 C7 109.6(11) no
H62 C6 C7 107.6(11) no
C6 C7 H71 106.5(11) no
C6 C7 H72 109.3(11) no
H71 C7 H72 110.0(13) no
C6 C7 C8 113.45(16) yes
H71 C7 C8 107.9(11) no
H72 C7 C8 109.6(10) no
C7 C8 H81 110.0(10) no
C7 C8 H82 109.1(11) no
H81 C8 H82 107.1(13) no
C7 C8 C9 113.67(17) yes
H81 C8 C9 109.9(11) no
H82 C8 C9 106.8(11) no
C8 C9 H91 109.1(11) no
C8 C9 H92 108.5(11) no
H91 C9 H92 108.7(13) no
C8 C9 C10 113.13(17) yes
H91 C9 C10 107.1(11) no
H92 C9 C10 110.2(10) no
C9 C10 H101 109.8(11) no
C9 C10 H102 108.1(12) no
H101 C10 H102 108.6(14) no
C9 C10 C11 113.06(19) yes
H101 C10 C11 109.3(11) no
H102 C10 C11 107.9(12) no
C10 C11 H112 110.3(13) no
C10 C11 H113 111.9(13) no
H112 C11 H113 106.6(13) no
C10 C11 H111 110.6(13) no
H112 C11 H111 109.7(15) no
H113 C11 H111 107.7(15) no

loop_
_geom_bond_atom_site_label_1
_geom_bond_atom_site_label_2
_geom_bond_distance
_geom_bond_publ_flag
N1 C2 1.463(2) yes
N1 H12 0.847(15) no
N1 H11 0.862(16) no
C2 H22 0.962(16) no
C2 H21 0.970(14) no
C2 C3 1.527(3) yes
C3 H32 0.964(14) no
C3 H31 0.982(16) no
C3 C4 1.526(3) yes
C4 H41 0.967(14) no
C4 C5 1.529(3) yes
C4 H42 0.974(16) no
C5 H51 0.955(16) no
C5 H52 0.965(15) no
C5 C6 1.523(2) yes
C6 H61 0.967(14) no
C6 H62 0.985(17) no
C6 C7 1.523(3) yes
C7 H71 0.962(17) no
C7 H72 0.968(15) no
C7 C8 1.525(3) yes
C8 H81 0.981(15) no
C8 H82 0.961(17) no
C8 C9 1.522(3) yes
C9 H91 0.993(17) no
C9 H92 0.976(14) no
C9 C10 1.530(3) yes
C10 H101 0.966(15) no
C10 H102 0.974(17) no
C10 C11 1.523(4) yes
C11 H112 0.950(16) no
C11 H113 0.956(16) no
C11 H111 0.990(18) no
